data_1550675
loop_
_publ_author_name
'Kong, Xiang-Jing'
'He, Tao'
'Zhang, Yongzheng'
'Wu, Xue-Qian'
'Wang, Si-Nan'
'Xu, Ming-Ming'
'Si, Guang-Rui'
'Li, Jian-Rong Jeff'

_publ_section_title
;
 Constructing New Metal-Organic Frameworks with Complicated Ligands
 Generated from &#x201C;One-Pot&#x201D; In Situ Reactions
;
_journal_name_full 'Chemical Science'
_journal_paper_doi 10.1039/C9SC00178F
_journal_year 2019
_chemical_formula_moiety '0.06(C1440 H792 N72 O432 Zn90)'
_chemical_formula_sum 'C80 H44 N4 O24 Zn5'
_chemical_formula_weight 1772.04
_space_group_crystal_system trigonal
_space_group_IT_number 167
_space_group_name_Hall '-R 3 2"c'
_space_group_name_H-M_alt 'R -3 c'
_symmetry_space_group_name_Hall '-R 3 2"c'
_symmetry_space_group_name_H-M 'R -3 c :H'
_atom_sites_solution_hydrogens geom
_atom_sites_solution_primary dual
_audit_creation_date 2018-08-19
_audit_creation_method
;
Olex2 1.2
(compiled 2018.05.29 svn.r3508 for OlexSys, GUI svn.r5506)
;
_audit_update_record
;
2019-01-04 deposited with the CCDC.    2019-02-28 downloaded from the CCDC.
;
_cell_angle_alpha 90
_cell_angle_beta 90
_cell_angle_gamma 120
_cell_formula_units_Z 18
_cell_length_a 54.3601(10)
_cell_length_b 54.3601(10)
_cell_length_c 42.0659(13)
_cell_measurement_reflns_used 8546
_cell_measurement_temperature 293(2)
_cell_measurement_theta_max 47.2140
_cell_measurement_theta_min 2.3630
_cell_volume 107652(4)
_computing_cell_refinement 'CrysAlisPro 1.171.39.35c (Rigaku OD, 2017)'
_computing_data_collection 'CrysAlisPro 1.171.39.35c (Rigaku OD, 2017)'
_computing_data_reduction 'CrysAlisPro 1.171.39.35c (Rigaku OD, 2017)'
_computing_molecular_graphics 'Olex2 (Dolomanov et al., 2009)'
_computing_publication_material 'Olex2 (Dolomanov et al., 2009)'
_computing_structure_refinement 'ShelXL (Sheldrick, 2015)'
_computing_structure_solution 'ShelXT (Sheldrick, 2015)'
_diffrn_ambient_temperature 293(2)
_diffrn_detector 'CCD plate'
_diffrn_measured_fraction_theta_full 0.999
_diffrn_measured_fraction_theta_max 0.999
_diffrn_measurement_details
;
List of Runs (angles in degrees, time in seconds):

  # Type    Start    End  Width  t~exp~   \w     \q     \k     \f   Frames
#--------------------------------------------------------------------------
  1  \w    -56.00   1.05   0.35   20.00    --  -45.20  71.00  85.00  163
  2  \w   -177.00 -97.90   0.35   60.00    -- -100.10 -71.00 -44.00  226
  3  \w   -181.00-107.15   0.35   60.00    -- -100.10 -59.00-103.00  211
  4  \w   -120.00 -35.30   0.35   20.00    --  -45.20 -19.00   0.00  242
  5  \w   -168.00 -95.90   0.35   60.00    -- -100.10 -57.00-150.00  206
  6  \w   -113.00 -18.85   0.35   60.00    -- -100.10  57.00-180.00  269
  7  \w   -118.00 -93.50   0.35   60.00    -- -100.10 -38.00 -60.00   70
  8  \w   -100.00 -17.05   0.35   60.00    -- -100.10  72.00 -30.00  237
;
_diffrn_measurement_device 'four-circle diffractometer'
_diffrn_measurement_device_type 'XtaLAB AFC12 (RCD3): Kappa single'
_diffrn_measurement_method '\w scans'
_diffrn_orient_matrix_type 'CrysAlisPro convention (1999,Acta A55,543-557)'
_diffrn_orient_matrix_UB_11 -0.0245149000
_diffrn_orient_matrix_UB_12 -0.0126348000
_diffrn_orient_matrix_UB_13 -0.0242570000
_diffrn_orient_matrix_UB_21 -0.0090295000
_diffrn_orient_matrix_UB_22 0.0214335000
_diffrn_orient_matrix_UB_23 0.0107339000
_diffrn_orient_matrix_UB_31 0.0197098000
_diffrn_orient_matrix_UB_32 0.0212543000
_diffrn_orient_matrix_UB_33 -0.0252391000
_diffrn_radiation_monochromator mirror
_diffrn_radiation_probe x-ray
_diffrn_radiation_type CuK\a
_diffrn_radiation_wavelength 1.54178
_diffrn_reflns_av_R_equivalents 0.1084
_diffrn_reflns_av_unetI/netI 0.0651
_diffrn_reflns_Laue_measured_fraction_full 0.999
_diffrn_reflns_Laue_measured_fraction_max 0.999
_diffrn_reflns_limit_h_max 54
_diffrn_reflns_limit_h_min -63
_diffrn_reflns_limit_k_max 63
_diffrn_reflns_limit_k_min -49
_diffrn_reflns_limit_l_max 49
_diffrn_reflns_limit_l_min -49
_diffrn_reflns_number 116821
_diffrn_reflns_point_group_measured_fraction_full 0.999
_diffrn_reflns_point_group_measured_fraction_max 0.999
_diffrn_reflns_theta_full 65.073
_diffrn_reflns_theta_max 65.073
_diffrn_reflns_theta_min 2.301
_diffrn_source 'Rotating-anode X-ray tube (dual wavelength)'
_diffrn_source_type 'Rigaku (Cu) X-ray DW Source'
_exptl_absorpt_coefficient_mu 0.780
_exptl_absorpt_correction_T_max 1.00000
_exptl_absorpt_correction_T_min 0.54524
_exptl_absorpt_correction_type multi-scan
_exptl_absorpt_process_details
;
CrysAlisPro 1.171.39.35c (Rigaku Oxford Diffraction, 2017)
Empirical absorption correction using spherical harmonics,
 implemented in SCALE3 ABSPACK scaling algorithm.
;
_exptl_crystal_colour 'clear light yellow'
_exptl_crystal_density_diffrn 0.492
_exptl_crystal_description block
_exptl_crystal_F_000 16092
_exptl_crystal_size_max 0.23
_exptl_crystal_size_mid 0.05
_exptl_crystal_size_min 0.05
_refine_diff_density_max 0.355
_refine_diff_density_min -0.403
_refine_diff_density_rms 0.070
_refine_ls_extinction_method none
_refine_ls_goodness_of_fit_ref 1.001
_refine_ls_hydrogen_treatment constr
_refine_ls_matrix_type full
_refine_ls_number_parameters 510
_refine_ls_number_reflns 20392
_refine_ls_number_restraints 5
_refine_ls_restrained_S_all 1.013
_refine_ls_R_factor_all 0.1460
_refine_ls_R_factor_gt 0.0938
_refine_ls_shift/su_max 0.001
_refine_ls_shift/su_mean 0.000
_refine_ls_structure_factor_coef Fsqd
_refine_ls_weighting_details 'w=1/[\s^2^(Fo^2^)+(0.1500P)^2^] where P=(Fo^2^+2Fc^2^)/3'
_refine_ls_weighting_scheme calc
_refine_ls_wR_factor_gt 0.2655
_refine_ls_wR_factor_ref 0.3082
_reflns_Friedel_coverage 0.000
_reflns_number_gt 7124
_reflns_number_total 20392
_reflns_threshold_expression 'I > 2\s(I)'
_cod_data_source_file c9sc00178f2.cif
_cod_data_source_block BUT-105
_cod_original_cell_volume 107652(5)
_cod_database_code 1550675
_shelx_shelxl_version_number 2018/3
_chemical_oxdiff_formula 'Zn C H O N'
_shelx_space_group_comment
;
The symmetry employed for this shelxl refinement is uniquely defined
by the following loop, which should always be used as a source of
symmetry information in preference to the above space-group names.
They are only intended as comments.
;
_shelx_estimated_absorpt_t_max 0.962
_shelx_estimated_absorpt_t_min 0.841
_reflns_odcompleteness_completeness 99.90
_reflns_odcompleteness_iscentric 1
_reflns_odcompleteness_theta 64.99
_olex2_refinement_description
;
1. Fixed Uiso
 At 1.2 times of:
  All C(H) groups
2. Restrained distances
 C1-O3
 1.24 with sigma of 0.02
 C1-O2
 1.24 with sigma of 0.01
 C21-N2
 1.45 with sigma of 0.01
 C10-N1
 1.48 with sigma of 0.01
 O2-O3
 2.2 with sigma of 0.02
3.a Aromatic/amide H refined with riding coordinates:
 C24(H24), C35(H35), C28(H28), C13(H13), C32(H32), C36(H36), C22(H22),
 C29(H29), C40(H40), C3(H3), C16(H16), C20(H20), C15(H15), C19(H19), C9(H9),
 C39(H39), C26(H26), C4(H4), C11(H11), C31(H31), C6(H6), C7(H7)
;
_olex2_submission_special_instructions 'No special instructions were received'
_oxdiff_exptl_absorpt_empirical_details
;
Empirical correction (ABSPACK) includes:
- Absorption correction using spherical harmonics
- Frame scaling
;
_oxdiff_exptl_absorpt_empirical_full_max 1.734
_oxdiff_exptl_absorpt_empirical_full_min 0.473

loop_
_space_group_symop_operation_xyz
'x, y, z'
'-y, x-y, z'
'-x+y, -x, z'
'y, x, -z+1/2'
'x-y, -y, -z+1/2'
'-x, -x+y, -z+1/2'
'x+2/3, y+1/3, z+1/3'
'-y+2/3, x-y+1/3, z+1/3'
'-x+y+2/3, -x+1/3, z+1/3'
'y+2/3, x+1/3, -z+5/6'
'x-y+2/3, -y+1/3, -z+5/6'
'-x+2/3, -x+y+1/3, -z+5/6'
'x+1/3, y+2/3, z+2/3'
'-y+1/3, x-y+2/3, z+2/3'
'-x+y+1/3, -x+2/3, z+2/3'
'y+1/3, x+2/3, -z+7/6'
'x-y+1/3, -y+2/3, -z+7/6'
'-x+1/3, -x+y+2/3, -z+7/6'
'-x, -y, -z'
'y, -x+y, -z'
'x-y, x, -z'
'-y, -x, z-1/2'
'-x+y, y, z-1/2'
'x, x-y, z-1/2'
'-x+2/3, -y+1/3, -z+1/3'
'y+2/3, -x+y+1/3, -z+1/3'
'x-y+2/3, x+1/3, -z+1/3'
'-y+2/3, -x+1/3, z-1/6'
'-x+y+2/3, y+1/3, z-1/6'
'x+2/3, x-y+1/3, z-1/6'
'-x+1/3, -y+2/3, -z+2/3'
'y+1/3, -x+y+2/3, -z+2/3'
'x-y+1/3, x+2/3, -z+2/3'
'-y+1/3, -x+2/3, z+1/6'
'-x+y+1/3, y+2/3, z+1/6'
'x+1/3, x-y+2/3, z+1/6'

loop_
_atom_site_label
_atom_site_type_symbol
_atom_site_fract_x
_atom_site_fract_y
_atom_site_fract_z
_atom_site_U_iso_or_equiv
_atom_site_adp_type
_atom_site_occupancy
_atom_site_site_symmetry_order
_atom_site_calc_flag
_atom_site_refinement_flags_posn
_atom_site_refinement_flags_adp
_atom_site_refinement_flags_occupancy
Zn1 Zn 0.333333 0.23361(2) 0.416667 0.1699(5) Uani 1 2 d S T P
Zn2 Zn 0.36319(2) 0.29111(2) 0.46296(2) 0.1762(4) Uani 1 1 d . . .
Zn3 Zn 0.07193(2) 0.45607(2) 0.24653(3) 0.2196(5) Uani 1 1 d . . .
O4 O 0.14153(9) 0.36429(12) 0.58036(11) 0.1749(15) Uani 1 1 d . . .
O10 O 0.23547(9) 0.33953(11) 0.13465(13) 0.1835(16) Uani 1 1 d . . .
O1 O 0.36503(10) 0.27631(7) 0.42040(9) 0.1949(16) Uani 1 1 d . . .
O6 O 0.06588(11) 0.40787(9) 0.30059(11) 0.1895(15) Uani 1 1 d . . .
O11 O 0.24078(9) 0.30796(10) 0.16376(10) 0.1874(16) Uani 1 1 d . . .
O7 O 0.09173(9) 0.43643(10) 0.26105(13) 0.1982(17) Uani 1 1 d . . .
C38 C 0.23369(13) 0.32682(18) 0.1607(2) 0.176(2) Uani 1 1 d . . .
O2 O 0.33077(15) 0.29382(12) 0.45378(13) 0.241(3) Uani 1 1 d D . .
O5 O 0.14671(9) 0.40139(11) 0.55317(12) 0.2043(17) Uani 1 1 d . . .
C24 C 0.17653(11) 0.37129(11) 0.26890(12) 0.1466(15) Uani 1 1 d . . .
H24 H 0.170502 0.373210 0.248833 0.176 Uiso 1 1 calc R . .
C33 C 0.08732(18) 0.41871(15) 0.28314(18) 0.177(2) Uani 1 1 d . . .
C8 C 0.24518(14) 0.34443(12) 0.44224(16) 0.1545(17) Uani 1 1 d . . .
N1 N 0.21713(15) 0.35920(13) 0.36712(16) 0.221(3) Uani 1 1 d D . .
C35 C 0.20667(11) 0.36498(12) 0.21282(14) 0.1501(16) Uani 1 1 d . . .
H35 H 0.202182 0.379318 0.210716 0.180 Uiso 1 1 calc R . .
C27 C 0.14752(13) 0.38982(13) 0.29238(14) 0.1484(16) Uani 1 1 d . . .
C23 C 0.19493(12) 0.36073(12) 0.27152(14) 0.1529(16) Uani 1 1 d . . .
C5 C 0.26487(15) 0.33506(13) 0.44978(15) 0.1536(17) Uani 1 1 d . . .
C25 C 0.16686(13) 0.37908(12) 0.29544(14) 0.1524(16) Uani 1 1 d . . .
N2 N 0.20158(12) 0.36570(13) 0.36538(13) 0.192(2) Uani 1 1 d D . .
C18 C 0.15098(17) 0.38076(19) 0.5574(2) 0.184(3) Uani 1 1 d . . .
C34 C 0.20443(11) 0.35217(14) 0.24236(17) 0.1588(18) Uani 1 1 d . . .
C28 C 0.12530(15) 0.38191(13) 0.31420(13) 0.1625(18) Uani 1 1 d . . .
H28 H 0.123664 0.370189 0.331131 0.195 Uiso 1 1 calc R . .
C13 C 0.23091(13) 0.35055(12) 0.46505(15) 0.1559(17) Uani 1 1 d . . .
H13 H 0.234033 0.348141 0.486273 0.187 Uiso 1 1 calc R . .
C32 C 0.14965(13) 0.40783(14) 0.26815(15) 0.1647(18) Uani 1 1 d . . .
H32 H 0.163970 0.413181 0.253107 0.198 Uiso 1 1 calc R . .
C36 C 0.21561(11) 0.35605(13) 0.18692(14) 0.1579(17) Uani 1 1 d . . .
H36 H 0.216581 0.364255 0.167226 0.189 Uiso 1 1 calc R . .
C22 C 0.20562(13) 0.35950(13) 0.30231(16) 0.172(2) Uani 1 1 d . . .
H22 H 0.219017 0.353778 0.304765 0.206 Uiso 1 1 calc R . .
C14 C 0.19683(13) 0.36566(14) 0.48365(17) 0.1554(19) Uani 1 1 d . . .
C2 C 0.3037(2) 0.31739(18) 0.4632(3) 0.193(3) Uani 1 1 d . . .
C1 C 0.3265(3) 0.30972(19) 0.46655(18) 0.224(5) Uani 1 1 d D . .
C30 C 0.10919(13) 0.40907(12) 0.28710(17) 0.1546(17) Uani 1 1 d . . .
C29 C 0.10570(15) 0.39101(14) 0.31133(15) 0.1668(19) Uani 1 1 d . . .
H29 H 0.090639 0.384966 0.325513 0.200 Uiso 1 1 calc R . .
C37 C 0.22327(11) 0.33514(15) 0.18911(17) 0.1579(18) Uani 1 1 d . . .
C12 C 0.21248(14) 0.35992(13) 0.45838(16) 0.1639(18) Uani 1 1 d . . .
C21 C 0.19506(17) 0.36728(17) 0.32864(14) 0.190(2) Uani 1 1 d D . .
C40 C 0.21052(13) 0.32970(15) 0.24422(15) 0.175(2) Uani 1 1 d . . .
H40 H 0.207817 0.320074 0.263327 0.211 Uiso 1 1 calc R . .
C3 C 0.2909(3) 0.31122(17) 0.4381(2) 0.209(4) Uani 1 1 d . . .
H3 H 0.294491 0.300534 0.423555 0.251 Uiso 1 1 calc R . .
C16 C 0.17269(13) 0.35508(15) 0.53478(15) 0.1654(19) Uani 1 1 d . . .
H16 H 0.165957 0.343213 0.552426 0.198 Uiso 1 1 calc R . .
C20 C 0.19135(15) 0.38645(18) 0.48149(18) 0.186(2) Uani 1 1 d . . .
H20 H 0.197324 0.397616 0.463259 0.224 Uiso 1 1 calc R . .
O3 O 0.34067(16) 0.32016(14) 0.4923(2) 0.283(3) Uani 1 1 d D . .
C10 C 0.2216(2) 0.35699(16) 0.40375(14) 0.190(3) Uani 1 1 d D . .
C15 C 0.18774(13) 0.34997(14) 0.51117(17) 0.1621(18) Uani 1 1 d . . .
H15 H 0.191743 0.335384 0.514223 0.195 Uiso 1 1 calc R . .
C19 C 0.17759(15) 0.39286(15) 0.5039(3) 0.190(2) Uani 1 1 d . . .
H19 H 0.174472 0.408011 0.500678 0.228 Uiso 1 1 calc R . .
C9 C 0.24079(16) 0.34851(14) 0.4107(2) 0.181(2) Uani 1 1 d . . .
H9 H 0.250704 0.345533 0.394514 0.218 Uiso 1 1 calc R . .
C39 C 0.22033(14) 0.32198(15) 0.2182(2) 0.182(2) Uani 1 1 d . . .
H39 H 0.225059 0.307797 0.220146 0.218 Uiso 1 1 calc R . .
C17 C 0.16791(13) 0.37681(17) 0.5322(2) 0.168(2) Uani 1 1 d . . .
C26 C 0.17705(16) 0.37724(15) 0.32481(15) 0.181(2) Uani 1 1 d . . .
H26 H 0.171244 0.383093 0.342658 0.217 Uiso 1 1 calc R . .
C4 C 0.2711(2) 0.31923(17) 0.42983(16) 0.203(3) Uani 1 1 d . . .
H4 H 0.261928 0.313649 0.410288 0.243 Uiso 1 1 calc R . .
O12 O 0.23559(13) 0.35607(14) 0.35040(12) 0.246(2) Uani 1 1 d . . .
C11 C 0.20780(13) 0.36287(13) 0.42523(18) 0.169(2) Uani 1 1 d . . .
H11 H 0.195173 0.368839 0.419144 0.203 Uiso 1 1 calc R . .
C31 C 0.13155(15) 0.41793(13) 0.26562(15) 0.170(2) Uani 1 1 d . . .
H31 H 0.134000 0.430750 0.249606 0.204 Uiso 1 1 calc R . .
C6 C 0.28068(18) 0.34371(15) 0.4773(2) 0.198(2) Uani 1 1 d . . .
H6 H 0.277929 0.355260 0.491451 0.238 Uiso 1 1 calc R . .
O8 O 0.06710(16) 0.4524(2) 0.19797(18) 0.382(6) Uani 1 1 d . . .
C7 C 0.30047(17) 0.33579(16) 0.48449(19) 0.210(3) Uani 1 1 d . . .
H7 H 0.311426 0.342344 0.502830 0.252 Uiso 1 1 calc R . .
O9 O 0.11246(18) 0.49278(13) 0.2368(2) 0.358(5) Uani 1 1 d . . .

loop_
_atom_site_aniso_label
_atom_site_aniso_U_11
_atom_site_aniso_U_22
_atom_site_aniso_U_33
_atom_site_aniso_U_23
_atom_site_aniso_U_13
_atom_site_aniso_U_12
Zn1 0.2382(12) 0.1367(5) 0.1686(9) 0.0233(4) 0.0466(7) 0.1191(6)
Zn2 0.2201(8) 0.1224(5) 0.1951(7) 0.0284(4) 0.0619(6) 0.0925(6)
Zn3 0.2737(11) 0.1910(8) 0.2604(11) 0.0785(7) 0.1023(8) 0.1659(8)
O4 0.152(3) 0.237(5) 0.174(4) -0.034(3) -0.035(3) 0.126(3)
O10 0.178(3) 0.260(5) 0.167(3) -0.059(3) -0.019(3) 0.150(3)
O1 0.297(5) 0.123(2) 0.178(3) 0.019(2) 0.068(3) 0.115(3)
O6 0.234(4) 0.171(3) 0.195(4) 0.022(3) 0.053(3) 0.125(3)
O11 0.182(3) 0.241(4) 0.202(4) -0.052(3) -0.013(3) 0.153(3)
O7 0.222(4) 0.175(3) 0.241(4) 0.046(3) 0.083(3) 0.132(3)
C38 0.134(4) 0.236(7) 0.179(6) -0.056(6) -0.021(4) 0.110(5)
O2 0.379(8) 0.184(4) 0.195(4) 0.000(3) 0.067(5) 0.167(5)
O5 0.178(3) 0.234(4) 0.251(5) -0.027(3) -0.006(3) 0.140(3)
C24 0.169(4) 0.179(4) 0.131(4) -0.010(3) 0.000(3) 0.116(4)
C33 0.225(7) 0.146(5) 0.179(6) 0.015(4) 0.038(5) 0.107(5)
C8 0.176(5) 0.172(5) 0.118(4) -0.023(3) -0.003(4) 0.089(4)
N1 0.194(5) 0.241(6) 0.278(8) -0.048(5) 0.061(5) 0.146(5)
C35 0.176(5) 0.198(5) 0.122(4) -0.008(4) -0.005(3) 0.127(4)
C27 0.173(5) 0.166(4) 0.125(4) -0.018(3) 0.008(4) 0.099(4)
C23 0.160(4) 0.175(4) 0.147(5) -0.024(3) -0.006(3) 0.101(4)
C5 0.189(5) 0.169(5) 0.122(4) -0.009(4) 0.005(4) 0.105(4)
C25 0.186(5) 0.183(5) 0.122(4) -0.017(3) -0.004(4) 0.117(4)
N2 0.169(4) 0.229(5) 0.219(6) -0.006(4) 0.020(4) 0.130(4)
C18 0.177(6) 0.210(7) 0.220(8) -0.049(6) -0.056(6) 0.139(6)
C34 0.144(4) 0.185(5) 0.185(6) -0.026(4) -0.031(4) 0.110(4)
C28 0.194(5) 0.184(5) 0.126(4) -0.009(3) 0.011(4) 0.107(5)
C13 0.163(4) 0.172(5) 0.145(5) -0.003(3) -0.010(4) 0.093(4)
C32 0.189(5) 0.184(5) 0.150(5) 0.012(4) 0.033(4) 0.115(5)
C36 0.146(4) 0.211(5) 0.147(4) -0.014(4) -0.007(3) 0.112(4)
C22 0.192(5) 0.213(6) 0.142(5) 0.010(4) -0.027(4) 0.124(5)
C14 0.165(5) 0.160(5) 0.171(6) 0.010(4) -0.031(4) 0.104(4)
C2 0.244(8) 0.210(7) 0.193(8) 0.026(6) 0.056(7) 0.163(7)
C1 0.345(14) 0.186(7) 0.133(6) 0.002(5) -0.017(7) 0.126(8)
C30 0.181(5) 0.126(4) 0.176(5) -0.010(4) 0.018(4) 0.091(4)
C29 0.214(6) 0.175(5) 0.149(5) -0.003(4) 0.038(4) 0.126(5)
C37 0.146(4) 0.213(6) 0.160(5) -0.027(4) -0.015(3) 0.124(4)
C12 0.171(5) 0.173(5) 0.157(6) -0.023(4) -0.012(4) 0.093(4)
C21 0.233(7) 0.252(7) 0.110(5) -0.002(4) -0.014(4) 0.141(6)
C40 0.196(5) 0.229(6) 0.154(5) -0.010(4) -0.009(4) 0.145(5)
C3 0.310(11) 0.185(6) 0.146(6) 0.002(5) 0.022(7) 0.135(7)
C16 0.166(5) 0.202(6) 0.165(5) -0.017(4) -0.027(4) 0.121(5)
C20 0.159(5) 0.220(7) 0.198(6) 0.011(5) 0.012(4) 0.109(5)
O3 0.316(7) 0.276(7) 0.376(9) 0.065(6) 0.082(7) 0.237(6)
C10 0.213(7) 0.211(6) 0.092(4) -0.013(4) 0.008(5) 0.066(5)
C15 0.174(5) 0.185(5) 0.158(5) 0.002(4) -0.010(4) 0.112(4)
C19 0.169(5) 0.185(6) 0.246(8) 0.032(6) -0.012(5) 0.112(5)
C9 0.188(6) 0.184(5) 0.169(8) -0.011(4) -0.019(5) 0.091(5)
C39 0.198(6) 0.224(6) 0.188(6) -0.022(5) -0.023(5) 0.154(5)
C17 0.146(4) 0.188(6) 0.209(7) -0.023(5) -0.033(4) 0.111(5)
C26 0.225(6) 0.231(6) 0.127(5) -0.015(4) -0.026(4) 0.144(6)
C4 0.316(10) 0.208(6) 0.131(5) -0.015(4) -0.009(5) 0.166(7)
O12 0.262(5) 0.352(7) 0.194(4) -0.001(4) -0.015(4) 0.206(6)
C11 0.164(5) 0.205(6) 0.133(5) 0.010(4) -0.027(4) 0.088(4)
C31 0.187(5) 0.172(5) 0.183(5) 0.016(4) 0.051(4) 0.114(4)
C6 0.227(7) 0.205(6) 0.201(7) -0.041(5) -0.009(6) 0.137(6)
O8 0.317(8) 0.597(15) 0.302(7) 0.240(9) 0.121(6) 0.281(10)
C7 0.236(7) 0.231(7) 0.232(7) -0.025(6) 0.004(5) 0.169(6)
O9 0.351(9) 0.209(5) 0.505(12) 0.123(6) 0.191(9) 0.134(6)

loop_
_atom_type_symbol
_atom_type_description
_atom_type_scat_dispersion_real
_atom_type_scat_dispersion_imag
_atom_type_scat_source
C C 0.0181 0.0091 'International Tables Vol C Tables 4.2.6.8 and 6.1.1.4'
H H 0.0000 0.0000 'International Tables Vol C Tables 4.2.6.8 and 6.1.1.4'
N N 0.0311 0.0180 'International Tables Vol C Tables 4.2.6.8 and 6.1.1.4'
O O 0.0492 0.0322 'International Tables Vol C Tables 4.2.6.8 and 6.1.1.4'
Zn Zn -1.5491 0.6778 'International Tables Vol C Tables 4.2.6.8 and 6.1.1.4'

loop_
_geom_angle_atom_site_label_1
_geom_angle_atom_site_label_2
_geom_angle_atom_site_label_3
_geom_angle
_geom_angle_site_symmetry_1
_geom_angle_site_symmetry_3
O4 Zn1 O4 91.3(3) 20_556 28
O4 Zn1 O10 86.78(18) 20_556 4
O4 Zn1 O10 86.78(19) 28 8
O4 Zn1 O10 90.77(18) 20_556 8
O4 Zn1 O10 90.77(18) 28 4
O4 Zn1 O1 179.20(18) 20_556 12
O4 Zn1 O1 88.59(19) 28 12
O4 Zn1 O1 88.59(19) 20_556 .
O4 Zn1 O1 179.19(19) 28 .
O10 Zn1 O10 176.5(2) 8 4
O1 Zn1 O10 90.02(16) . 4
O1 Zn1 O10 90.01(16) 12 8
O1 Zn1 O10 92.43(16) 12 4
O1 Zn1 O10 92.43(16) . 8
O1 Zn1 O1 91.6(2) 12 .
O6 Zn2 O1 103.76(19) 36 .
O6 Zn2 O11 108.4(2) 36 8
O11 Zn2 O1 113.92(16) 8 .
O2 Zn2 O1 94.9(2) . .
O2 Zn2 O6 120.0(2) . 36
O2 Zn2 O11 114.8(2) . 8
O1 Zn3 O9 175.8(3) 30_455 .
O7 Zn3 O1 95.24(17) . 30_455
O7 Zn3 O5 113.6(2) . 10_455
O7 Zn3 O8 109.6(3) . .
O7 Zn3 O9 88.7(3) . .
O5 Zn3 O1 94.01(17) 10_455 30_455
O5 Zn3 O8 135.6(3) 10_455 .
O5 Zn3 O9 85.6(3) 10_455 .
O8 Zn3 O1 91.9(3) . 30_455
O8 Zn3 O9 85.5(4) . .
C18 O4 Zn1 122.0(4) . 21_556
C38 O10 Zn1 141.6(5) . 15_554
Zn2 O1 Zn1 109.68(17) . .
Zn2 O1 Zn3 109.3(2) . 36
Zn3 O1 Zn1 112.83(15) 36 .
C33 O6 Zn2 131.5(5) . 30_455
C38 O11 Zn2 117.4(5) . 15_554
C33 O7 Zn3 134.0(5) . .
O10 C38 C37 117.6(7) . .
O11 C38 O10 123.6(6) . .
O11 C38 C37 118.8(8) . .
C1 O2 Zn2 121.2(7) . .
C18 O5 Zn3 114.2(6) . 10_455
C23 C24 C25 121.7(5) . .
O6 C33 O7 124.4(7) . .
O6 C33 C30 118.5(7) . .
O7 C33 C30 117.0(7) . .
C13 C8 C5 122.9(6) . .
C13 C8 C9 117.8(7) . .
C9 C8 C5 119.2(7) . .
N2 N1 C10 105.7(7) . .
N2 N1 O12 142.5(8) . .
O12 N1 C10 111.0(7) . .
C36 C35 C34 119.0(5) . .
C28 C27 C25 120.6(6) . .
C32 C27 C25 122.3(6) . .
C32 C27 C28 117.1(6) . .
C24 C23 C34 119.9(5) . .
C24 C23 C22 119.0(5) . .
C22 C23 C34 121.1(5) . .
C4 C5 C8 123.7(7) . .
C4 C5 C6 115.1(7) . .
C6 C5 C8 121.0(6) . .
C24 C25 C27 121.1(5) . .
C26 C25 C24 118.1(6) . .
C26 C25 C27 120.7(6) . .
N1 N2 C21 108.5(7) . .
O4 C18 O5 123.8(9) . .
O4 C18 C17 120.9(7) . .
O5 C18 C17 115.3(8) . .
C35 C34 C23 122.1(5) . .
C35 C34 C40 118.5(5) . .
C40 C34 C23 119.3(6) . .
C29 C28 C27 122.1(6) . .
C12 C13 C8 123.8(6) . .
C31 C32 C27 121.9(5) . .
C35 C36 C37 122.5(5) . .
C21 C22 C23 117.5(5) . .
C20 C14 C12 122.2(7) . .
C20 C14 C15 115.4(7) . .
C15 C14 C12 122.5(6) . .
C3 C2 C1 116.4(10) . .
C3 C2 C7 119.1(9) . .
C7 C2 C1 123.4(10) . .
O2 C1 C2 132.8(9) . .
O2 C1 O3 115.5(10) . .
O3 C1 C2 110.5(9) . .
C29 C30 C33 118.5(7) . .
C29 C30 C31 121.2(6) . .
C31 C30 C33 120.3(7) . .
C30 C29 C28 117.9(6) . .
C36 C37 C38 120.6(7) . .
C39 C37 C38 121.0(7) . .
C39 C37 C36 118.3(5) . .
C13 C12 C14 122.4(6) . .
C13 C12 C11 116.4(6) . .
C11 C12 C14 121.1(7) . .
C22 C21 N2 127.7(7) . .
C26 C21 N2 111.3(6) . .
C26 C21 C22 121.0(5) . .
C39 C40 C34 120.9(6) . .
C2 C3 C4 123.8(9) . .
C17 C16 C15 120.6(7) . .
C14 C20 C19 124.6(8) . .
C9 C10 N1 114.1(8) . .
C11 C10 N1 121.7(9) . .
C11 C10 C9 124.2(6) . .
C14 C15 C16 122.6(6) . .
C20 C19 C17 120.7(7) . .
C10 C9 C8 118.6(7) . .
C40 C39 C37 120.5(6) . .
C16 C17 C18 118.5(8) . .
C16 C17 C19 116.0(7) . .
C19 C17 C18 125.3(8) . .
C21 C26 C25 122.5(6) . .
C5 C4 C3 121.3(7) . .
C10 C11 C12 119.0(6) . .
C32 C31 C30 119.7(6) . .
C7 C6 C5 122.0(6) . .
C6 C7 C2 118.3(8) . .

loop_
_geom_bond_atom_site_label_1
_geom_bond_atom_site_label_2
_geom_bond_distance
_geom_bond_site_symmetry_2
Zn1 O4 2.046(5) 20_556
Zn1 O4 2.046(5) 28
Zn1 O10 2.179(5) 4
Zn1 O10 2.179(5) 8
Zn1 O1 2.094(4) 12
Zn1 O1 2.094(4) .
Zn2 O1 1.986(4) .
Zn2 O6 1.903(5) 36
Zn2 O11 1.905(4) 8
Zn2 O2 1.881(7) .
Zn3 O1 2.062(5) 30_455
Zn3 O7 1.955(5) .
Zn3 O5 2.005(5) 10_455
Zn3 O8 2.057(8) .
Zn3 O9 2.147(7) .
O4 C18 1.240(9) .
O10 C38 1.274(8) .
O6 C33 1.248(7) .
O11 C38 1.269(8) .
O7 C33 1.272(7) .
C38 C37 1.486(9) .
O2 C1 1.135(8) .
O5 C18 1.267(8) .
C24 C23 1.384(6) .
C24 C25 1.388(6) .
C33 C30 1.529(9) .
C8 C5 1.432(8) .
C8 C13 1.375(7) .
C8 C9 1.387(8) .
N1 N2 1.070(6) .
N1 C10 1.574(7) .
N1 O12 1.304(7) .
C35 C34 1.400(7) .
C35 C36 1.376(7) .
C27 C25 1.441(7) .
C27 C28 1.402(7) .
C27 C32 1.377(7) .
C23 C34 1.493(7) .
C23 C22 1.435(7) .
C5 C4 1.360(8) .
C5 C6 1.377(8) .
C25 C26 1.378(7) .
N2 C21 1.598(6) .
C18 C17 1.488(10) .
C34 C40 1.418(8) .
C28 C29 1.386(7) .
C13 C12 1.361(7) .
C32 C31 1.349(7) .
C36 C37 1.395(7) .
C22 C21 1.406(8) .
C14 C12 1.489(8) .
C14 C20 1.308(8) .
C14 C15 1.375(7) .
C2 C1 1.500(12) .
C2 C3 1.219(10) .
C2 C7 1.416(10) .
C1 O3 1.285(9) .
C30 C29 1.361(7) .
C30 C31 1.393(7) .
C37 C39 1.387(8) .
C12 C11 1.441(8) .
C21 C26 1.344(8) .
C40 C39 1.371(8) .
C3 C4 1.390(11) .
C16 C15 1.400(7) .
C16 C17 1.335(8) .
C20 C19 1.353(9) .
C10 C9 1.365(10) .
C10 C11 1.313(9) .
C19 C17 1.412(9) .
C6 C7 1.378(9) .

loop_
_smtbx_masks_void_nr
_smtbx_masks_void_average_x
_smtbx_masks_void_average_y
_smtbx_masks_void_average_z
_smtbx_masks_void_volume
_smtbx_masks_void_count_electrons
1 -0.137 -0.164 -0.689 82515.3 16536.3
